data_7011692
loop_
_publ_author_name
'Richardson, Chris'
'Steel, Peter J.'
'D'Alessandro, Deanna M.'
'Junk, Peter C.'
'Keene, F. Richard'

_publ_section_title
;
 Mono- and di-nuclear complexes of the ligands
 3,4-di(2-pyridyl)-1,2,5-oxadiazole and
 3,4-di(2-pyridyl)-1,2,5-thiadiazole; new bridges allowing unusually
 strong metal--metal interactions
;
_journal_issue 13
_journal_name_full 'Journal of the Chemical Society, Dalton Transactions'
_journal_page_first 2775
_journal_paper_doi 10.1039/b202954e
_journal_year 2002
_chemical_formula_sum 'C12 H8 Cu N6 O6 S'
_chemical_formula_weight 427.84
_chemical_melting_point 186.0(10)
_chemical_name_systematic
; 
? 
;
_space_group_IT_number 2
_symmetry_cell_setting triclinic
_symmetry_space_group_name_Hall '-P 1'
_symmetry_space_group_name_H-M 'P -1'
_atom_sites_solution_hydrogens geom
_atom_sites_solution_primary direct
_atom_sites_solution_secondary difmap
_audit_creation_method SHELXL-97
_cell_angle_alpha 96.838(3)
_cell_angle_beta 100.565(3)
_cell_angle_gamma 102.623(3)
_cell_formula_units_Z 2
_cell_length_a 7.7368(16)
_cell_length_b 8.1081(17)
_cell_length_c 12.933(3)
_cell_measurement_temperature 168(2)
_cell_measurement_theta_max 26.43
_cell_measurement_theta_min 2.61
_cell_volume 767.5(3)
_computing_cell_refinement 'SAINT (Siemens 1995)'
_computing_data_collection 'SMART CCD (Siemens 1995)'
_computing_data_reduction 'SAINT (Siemens 1995)'
_computing_molecular_graphics 'SHELXL-97 (Sheldrick, 1997)'
_computing_publication_material 'SHELXL-97 (Sheldrick, 1997)'
_computing_structure_refinement 'SHELXL-97 (Sheldrick, 1997)'
_computing_structure_solution 'SHELXS-97 (Sheldrick, 1990)'
_diffrn_ambient_temperature 168(2)
_diffrn_measured_fraction_theta_full 0.984
_diffrn_measured_fraction_theta_max 0.984
_diffrn_measurement_device_type 'SMART CCD (Siemens 1995)'
_diffrn_measurement_method 'Exposures over 0.5\% \f or \w rotation'
_diffrn_radiation_monochromator graphite
_diffrn_radiation_source 'fine-focus sealed tube'
_diffrn_radiation_type MoK\a
_diffrn_radiation_wavelength 0.71073
_diffrn_reflns_av_R_equivalents 0.0202
_diffrn_reflns_av_sigmaI/netI 0.0222
_diffrn_reflns_limit_h_max 9
_diffrn_reflns_limit_h_min -8
_diffrn_reflns_limit_k_max 10
_diffrn_reflns_limit_k_min -9
_diffrn_reflns_limit_l_max 16
_diffrn_reflns_limit_l_min -16
_diffrn_reflns_number 9879
_diffrn_reflns_theta_full 26.43
_diffrn_reflns_theta_max 26.43
_diffrn_reflns_theta_min 2.61
_exptl_absorpt_coefficient_mu 1.607
_exptl_absorpt_correction_T_max 0.8958
_exptl_absorpt_correction_T_min 0.4664
_exptl_absorpt_correction_type 'multi scan (SADABS)'
_exptl_crystal_colour 'Sky blue'
_exptl_crystal_density_diffrn 1.851
_exptl_crystal_density_method 'not measured'
_exptl_crystal_description Plate
_exptl_crystal_F_000 430
_exptl_crystal_size_max 0.56
_exptl_crystal_size_mid 0.46
_exptl_crystal_size_min 0.07
_refine_diff_density_max 0.294
_refine_diff_density_min -0.401
_refine_diff_density_rms 0.058
_refine_ls_extinction_method none
_refine_ls_goodness_of_fit_ref 1.059
_refine_ls_hydrogen_treatment mixed
_refine_ls_matrix_type full
_refine_ls_number_parameters 235
_refine_ls_number_reflns 3113
_refine_ls_number_restraints 0
_refine_ls_restrained_S_all 1.059
_refine_ls_R_factor_all 0.0294
_refine_ls_R_factor_gt 0.0247
_refine_ls_shift/su_max 0.000
_refine_ls_shift/su_mean 0.000
_refine_ls_structure_factor_coef Fsqd
_refine_ls_weighting_details 'calc w=1/[\s^2^(Fo^2^)+(0.0349P)^2^+0.3704P] where P=(Fo^2^+2Fc^2^)/3'
_refine_ls_weighting_scheme calc
_refine_ls_wR_factor_gt 0.0637
_refine_ls_wR_factor_ref 0.0654
_reflns_number_gt 2799
_reflns_number_total 3113
_reflns_threshold_expression >2sigma(I)
_cod_data_source_file b202954e.txt
_cod_data_source_block 3cr31
_cod_depositor_comments
;
The following automatic conversions were performed:
'_symmetry_cell_setting' value 'Triclinic' changed to 'triclinic'
according to '/home/adriana/struct/CIF-dictionaries/cif_core.dic'
dictionary named 'cif_core.dic' version 2.4.1 from 2010-06-29.

Automatic conversion script
Id: cif_fix_enum 1555 2011-01-17 13:19:09Z saulius 

The following automatic conversions were performed:

'_chemical_melting_point' value '185-187' was changed to '186.0(10)'
- the average value was taken and precision was estimated.

Automatic conversion script
Id: cif_fix_values 1569 2011-02-09 13:29:24Z adriana 
;
_cod_original_sg_symbol_H-M P-1
_cod_database_code 7011692

loop_
_symmetry_equiv_pos_as_xyz
'x, y, z'
'-x, -y, -z'

loop_
_atom_site_label
_atom_site_type_symbol
_atom_site_fract_x
_atom_site_fract_y
_atom_site_fract_z
_atom_site_U_iso_or_equiv
_atom_site_adp_type
_atom_site_occupancy
_atom_site_symmetry_multiplicity
_atom_site_calc_flag
_atom_site_refinement_flags
_atom_site_disorder_assembly
_atom_site_disorder_group
Cu1 Cu 0.24002(3) -0.17230(3) -0.266272(17) 0.01925(8) Uani 1 1 d . . .
N1 N 0.3472(2) -0.2993(2) -0.09793(14) 0.0269(4) Uani 1 1 d . . .
O1 O 0.2192(2) -0.4002(2) -0.16627(13) 0.0400(4) Uani 1 1 d . . .
O2 O 0.4108(2) -0.3340(2) -0.01146(13) 0.0439(4) Uani 1 1 d . . .
O3 O 0.40892(19) -0.15241(19) -0.12307(11) 0.0279(3) Uani 1 1 d . . .
N3 N 0.5253(2) -0.0811(2) -0.34506(13) 0.0244(4) Uani 1 1 d . . .
O4 O 0.6594(2) -0.0683(2) -0.38386(13) 0.0368(4) Uani 1 1 d . . .
O5 O 0.4690(2) 0.04438(19) -0.31122(12) 0.0307(3) Uani 1 1 d . . .
O6 O 0.43402(18) -0.23203(18) -0.33756(11) 0.0257(3) Uani 1 1 d . . .
S1 S -0.34373(7) -0.56695(7) -0.22218(4) 0.02999(13) Uani 1 1 d . . .
N2 N -0.2761(2) -0.5466(2) -0.33348(14) 0.0267(4) Uani 1 1 d . . .
C3 C -0.1748(2) -0.3876(2) -0.32231(15) 0.0217(4) Uani 1 1 d . . .
C4 C -0.1609(2) -0.2871(2) -0.21963(15) 0.0208(4) Uani 1 1 d . . .
N4 N -0.2510(2) -0.3736(2) -0.15705(13) 0.0261(4) Uani 1 1 d . . .
N1' N 0.0564(2) -0.2304(2) -0.40444(12) 0.0208(3) Uani 1 1 d . . .
C2' C -0.1112(3) -0.3343(2) -0.41730(15) 0.0212(4) Uani 1 1 d . . .
C3' C -0.2252(3) -0.3912(3) -0.51770(16) 0.0285(4) Uani 1 1 d . . .
H3' H -0.3413 -0.4664 -0.5252 0.034 Uiso 1 1 calc R . .
C4' C -0.1688(3) -0.3378(3) -0.60684(16) 0.0311(5) Uani 1 1 d . . .
H4' H -0.2450 -0.3765 -0.6759 0.037 Uiso 1 1 calc R . .
C5' C -0.0003(3) -0.2276(3) -0.59345(16) 0.0280(4) Uani 1 1 d . . .
H5' H 0.0406 -0.1867 -0.6528 0.034 Uiso 1 1 calc R . .
C6' C 0.1081(3) -0.1776(3) -0.49194(15) 0.0247(4) Uani 1 1 d . . .
H6' H 0.2246 -0.1025 -0.4832 0.030 Uiso 1 1 calc R . .
N1" N 0.0974(2) -0.0414(2) -0.19232(12) 0.0202(3) Uani 1 1 d . . .
C2" C -0.0722(2) -0.1041(2) -0.17864(14) 0.0197(4) Uani 1 1 d . . .
C3" C -0.1600(3) -0.0013(3) -0.12317(15) 0.0256(4) Uani 1 1 d . . .
H3" H -0.2787 -0.0472 -0.1134 0.031 Uiso 1 1 calc R . .
C4" C -0.0720(3) 0.1680(3) -0.08280(16) 0.0297(5) Uani 1 1 d . . .
H4" H -0.1314 0.2405 -0.0469 0.036 Uiso 1 1 calc R . .
C5" C 0.1028(3) 0.2314(3) -0.09494(16) 0.0287(4) Uani 1 1 d . . .
H5" H 0.1662 0.3467 -0.0664 0.034 Uiso 1 1 calc R . .
C6" C 0.1830(3) 0.1227(3) -0.14960(15) 0.0249(4) Uani 1 1 d . . .
H6" H 0.3037 0.1654 -0.1574 0.030 Uiso 1 1 calc R . .

loop_
_atom_site_aniso_label
_atom_site_aniso_U_11
_atom_site_aniso_U_22
_atom_site_aniso_U_33
_atom_site_aniso_U_23
_atom_site_aniso_U_13
_atom_site_aniso_U_12
Cu1 0.01452(12) 0.02325(13) 0.01881(12) 0.00504(9) 0.00313(8) 0.00177(9)
N1 0.0231(8) 0.0353(10) 0.0251(8) 0.0104(7) 0.0067(7) 0.0089(7)
O1 0.0382(9) 0.0335(9) 0.0394(9) 0.0126(7) -0.0023(7) -0.0040(7)
O2 0.0424(10) 0.0647(12) 0.0307(8) 0.0250(8) 0.0053(7) 0.0190(9)
O3 0.0213(7) 0.0307(8) 0.0290(7) 0.0080(6) 0.0011(6) 0.0026(6)
N3 0.0179(8) 0.0328(9) 0.0220(8) 0.0079(7) 0.0044(7) 0.0036(7)
O4 0.0252(8) 0.0535(10) 0.0387(9) 0.0186(8) 0.0184(7) 0.0088(7)
O5 0.0297(8) 0.0259(8) 0.0359(8) 0.0048(6) 0.0090(7) 0.0043(6)
O6 0.0220(7) 0.0248(7) 0.0299(7) 0.0058(6) 0.0078(6) 0.0027(6)
S1 0.0274(3) 0.0286(3) 0.0297(3) 0.0061(2) 0.0078(2) -0.0043(2)
N2 0.0225(8) 0.0261(9) 0.0285(9) 0.0038(7) 0.0058(7) 0.0000(7)
C3 0.0165(9) 0.0244(10) 0.0228(9) 0.0035(8) 0.0031(7) 0.0034(7)
C4 0.0144(8) 0.0246(10) 0.0221(9) 0.0053(8) 0.0029(7) 0.0022(7)
N4 0.0218(8) 0.0306(9) 0.0231(8) 0.0051(7) 0.0048(7) 0.0007(7)
N1' 0.0182(8) 0.0233(8) 0.0199(8) 0.0041(6) 0.0036(6) 0.0031(6)
C2' 0.0202(9) 0.0203(9) 0.0219(9) 0.0013(7) 0.0048(7) 0.0037(7)
C3' 0.0221(10) 0.0323(11) 0.0252(10) -0.0032(8) 0.0028(8) 0.0003(8)
C4' 0.0286(11) 0.0416(13) 0.0192(10) -0.0008(9) 0.0000(8) 0.0078(10)
C5' 0.0304(11) 0.0356(12) 0.0210(9) 0.0088(8) 0.0074(8) 0.0105(9)
C6' 0.0216(9) 0.0295(10) 0.0235(10) 0.0084(8) 0.0055(8) 0.0047(8)
N1" 0.0182(8) 0.0232(8) 0.0175(7) 0.0047(6) 0.0023(6) 0.0024(6)
C2" 0.0173(9) 0.0247(10) 0.0152(8) 0.0048(7) 0.0000(7) 0.0033(7)
C3" 0.0210(9) 0.0350(11) 0.0219(9) 0.0055(8) 0.0036(8) 0.0095(8)
C4" 0.0407(12) 0.0297(11) 0.0235(10) 0.0056(8) 0.0083(9) 0.0170(10)
C5" 0.0412(12) 0.0212(10) 0.0213(10) 0.0055(8) 0.0044(9) 0.0038(9)
C6" 0.0259(10) 0.0249(10) 0.0203(9) 0.0052(8) 0.0029(8) -0.0004(8)

loop_
_atom_type_symbol
_atom_type_description
_atom_type_scat_dispersion_real
_atom_type_scat_dispersion_imag
_atom_type_scat_source
C C 0.0033 0.0016 'International Tables Vol C Tables 4.2.6.8 and 6.1.1.4'
H H 0.0000 0.0000 'International Tables Vol C Tables 4.2.6.8 and 6.1.1.4'
N N 0.0061 0.0033 'International Tables Vol C Tables 4.2.6.8 and 6.1.1.4'
O O 0.0106 0.0060 'International Tables Vol C Tables 4.2.6.8 and 6.1.1.4'
S S 0.1246 0.1234 'International Tables Vol C Tables 4.2.6.8 and 6.1.1.4'
Cu Cu 0.3201 1.2651 'International Tables Vol C Tables 4.2.6.8 and 6.1.1.4'

loop_
_geom_angle_atom_site_label_1
_geom_angle_atom_site_label_2
_geom_angle_atom_site_label_3
_geom_angle
_geom_angle_site_symmetry_1
_geom_angle_site_symmetry_3
_geom_angle_publ_flag
N1" Cu1 N1' 93.74(6) . . ?
N1" Cu1 O6 162.22(6) . . ?
N1' Cu1 O6 92.21(6) . . ?
N1" Cu1 O3 88.15(6) . . ?
N1' Cu1 O3 170.79(6) . . ?
O6 Cu1 O3 88.64(6) . . ?
N1" Cu1 O1 97.56(6) . . ?
N1' Cu1 O1 112.76(6) . . ?
O6 Cu1 O1 95.55(6) . . ?
O3 Cu1 O1 58.03(6) . . ?
N1" Cu1 O5 104.40(6) . . ?
N1' Cu1 O5 99.62(6) . . ?
O6 Cu1 O5 58.02(5) . . ?
O3 Cu1 O5 88.61(6) . . ?
O1 Cu1 O5 139.34(5) . . ?
O2 N1 O1 123.68(19) . . ?
O2 N1 O3 120.49(18) . . ?
O1 N1 O3 115.82(16) . . ?
N1 O1 Cu1 85.39(11) . . ?
N1 O3 Cu1 100.69(11) . . ?
O4 N3 O5 123.86(18) . . ?
O4 N3 O6 119.18(17) . . ?
O5 N3 O6 116.96(16) . . ?
N3 O5 Cu1 83.85(11) . . ?
N3 O6 Cu1 101.15(11) . . ?
N4 S1 N2 99.14(9) . . ?
C3 N2 S1 107.43(14) . . ?
N2 C3 C4 112.79(17) . . ?
N2 C3 C2' 117.09(17) . . ?
C4 C3 C2' 129.74(17) . . ?
N4 C4 C3 113.17(17) . . ?
N4 C4 C2" 117.02(17) . . ?
C3 C4 C2" 129.70(17) . . ?
C4 N4 S1 107.45(14) . . ?
C2' N1' C6' 117.97(16) . . ?
C2' N1' Cu1 123.24(13) . . ?
C6' N1' Cu1 118.44(13) . . ?
N1' C2' C3' 121.38(18) . . ?
N1' C2' C3 119.19(16) . . ?
C3' C2' C3 119.43(18) . . ?
C4' C3' C2' 119.83(19) . . ?
C5' C4' C3' 118.84(19) . . ?
C4' C5' C6' 118.69(19) . . ?
N1' C6' C5' 123.24(19) . . ?
C6" N1" C2" 118.75(17) . . ?
C6" N1" Cu1 115.52(13) . . ?
C2" N1" Cu1 125.69(13) . . ?
N1" C2" C3" 121.19(18) . . ?
N1" C2" C4 118.51(16) . . ?
C3" C2" C4 120.25(17) . . ?
C4" C3" C2" 119.17(19) . . ?
C5" C4" C3" 119.66(19) . . ?
C4" C5" C6" 118.38(19) . . ?
N1" C6" C5" 122.81(19) . . ?

loop_
_geom_bond_atom_site_label_1
_geom_bond_atom_site_label_2
_geom_bond_distance
_geom_bond_site_symmetry_2
_geom_bond_publ_flag
Cu1 N1" 1.9793(16) . ?
Cu1 N1' 2.0024(16) . ?
Cu1 O6 2.0140(14) . ?
Cu1 O3 2.0281(14) . ?
Cu1 O1 2.3727(16) . ?
Cu1 O5 2.4130(15) . ?
N1 O2 1.227(2) . ?
N1 O1 1.259(2) . ?
N1 O3 1.286(2) . ?
N3 O4 1.223(2) . ?
N3 O5 1.255(2) . ?
N3 O6 1.297(2) . ?
S1 N4 1.6290(18) . ?
S1 N2 1.6333(18) . ?
N2 C3 1.330(3) . ?
C3 C4 1.446(3) . ?
C3 C2' 1.481(3) . ?
C4 N4 1.327(3) . ?
C4 C2" 1.479(3) . ?
N1' C2' 1.352(2) . ?
N1' C6' 1.353(2) . ?
C2' C3' 1.391(3) . ?
C3' C4' 1.388(3) . ?
C4' C5' 1.378(3) . ?
C5' C6' 1.383(3) . ?
N1" C6" 1.349(3) . ?
N1" C2" 1.351(2) . ?
C2" C3" 1.398(3) . ?
C3" C4" 1.383(3) . ?
C4" C5" 1.382(3) . ?
C5" C6" 1.383(3) . ?

loop_
_geom_torsion_atom_site_label_1
_geom_torsion_atom_site_label_2
_geom_torsion_atom_site_label_3
_geom_torsion_atom_site_label_4
_geom_torsion
_geom_torsion_site_symmetry_1
_geom_torsion_site_symmetry_2
_geom_torsion_site_symmetry_3
_geom_torsion_site_symmetry_4
_geom_torsion_publ_flag
O2 N1 O1 Cu1 176.90(18) . . . . ?
O3 N1 O1 Cu1 -2.24(16) . . . . ?
N1" Cu1 O1 N1 -81.53(12) . . . . ?
N1' Cu1 O1 N1 -178.83(11) . . . . ?
O6 Cu1 O1 N1 86.42(12) . . . . ?
O3 Cu1 O1 N1 1.51(11) . . . . ?
O5 Cu1 O1 N1 41.13(16) . . . . ?
O2 N1 O3 Cu1 -176.52(16) . . . . ?
O1 N1 O3 Cu1 2.66(19) . . . . ?
N1" Cu1 O3 N1 98.60(12) . . . . ?
N1' Cu1 O3 N1 -3.4(4) . . . . ?
O6 Cu1 O3 N1 -98.89(11) . . . . ?
O1 Cu1 O3 N1 -1.50(10) . . . . ?
O5 Cu1 O3 N1 -156.94(11) . . . . ?
O4 N3 O5 Cu1 -178.78(17) . . . . ?
O6 N3 O5 Cu1 1.14(14) . . . . ?
N1" Cu1 O5 N3 176.23(10) . . . . ?
N1' Cu1 O5 N3 -87.35(11) . . . . ?
O6 Cu1 O5 N3 -0.77(10) . . . . ?
O3 Cu1 O5 N3 88.50(11) . . . . ?
O1 Cu1 O5 N3 55.73(14) . . . . ?
O4 N3 O6 Cu1 178.54(14) . . . . ?
O5 N3 O6 Cu1 -1.38(17) . . . . ?
N1" Cu1 O6 N3 -8.8(3) . . . . ?
N1' Cu1 O6 N3 100.72(11) . . . . ?
O3 Cu1 O6 N3 -88.45(11) . . . . ?
O1 Cu1 O6 N3 -146.15(11) . . . . ?
O5 Cu1 O6 N3 0.76(9) . . . . ?
N4 S1 N2 C3 1.31(15) . . . . ?
S1 N2 C3 C4 -1.1(2) . . . . ?
S1 N2 C3 C2' -174.76(14) . . . . ?
N2 C3 C4 N4 0.3(2) . . . . ?
C2' C3 C4 N4 172.99(18) . . . . ?
N2 C3 C4 C2" -175.65(18) . . . . ?
C2' C3 C4 C2" -3.0(3) . . . . ?
C3 C4 N4 S1 0.6(2) . . . . ?
C2" C4 N4 S1 177.15(13) . . . . ?
N2 S1 N4 C4 -1.12(15) . . . . ?
N1" Cu1 N1' C2' -66.77(15) . . . . ?
O6 Cu1 N1' C2' 130.00(15) . . . . ?
O3 Cu1 N1' C2' 34.8(5) . . . . ?
O1 Cu1 N1' C2' 33.05(16) . . . . ?
O5 Cu1 N1' C2' -172.07(14) . . . . ?
N1" Cu1 N1' C6' 120.17(15) . . . . ?
O6 Cu1 N1' C6' -43.06(15) . . . . ?
O3 Cu1 N1' C6' -138.2(3) . . . . ?
O1 Cu1 N1' C6' -140.01(14) . . . . ?
O5 Cu1 N1' C6' 14.87(15) . . . . ?
C6' N1' C2' C3' 2.4(3) . . . . ?
Cu1 N1' C2' C3' -170.66(15) . . . . ?
C6' N1' C2' C3 -177.15(17) . . . . ?
Cu1 N1' C2' C3 9.8(2) . . . . ?
N2 C3 C2' N1' -143.18(18) . . . . ?
C4 C3 C2' N1' 44.4(3) . . . . ?
N2 C3 C2' C3' 37.2(3) . . . . ?
C4 C3 C2' C3' -135.2(2) . . . . ?
N1' C2' C3' C4' -1.5(3) . . . . ?
C3 C2' C3' C4' 178.06(19) . . . . ?
C2' C3' C4' C5' -0.5(3) . . . . ?
C3' C4' C5' C6' 1.5(3) . . . . ?
C2' N1' C6' C5' -1.4(3) . . . . ?
Cu1 N1' C6' C5' 172.05(15) . . . . ?
C4' C5' C6' N1' -0.6(3) . . . . ?
N1' Cu1 N1" C6" -122.97(13) . . . . ?
O6 Cu1 N1" C6" -13.7(3) . . . . ?
O3 Cu1 N1" C6" 66.05(13) . . . . ?
O1 Cu1 N1" C6" 123.47(13) . . . . ?
O5 Cu1 N1" C6" -22.04(14) . . . . ?
N1' Cu1 N1" C2" 59.44(15) . . . . ?
O6 Cu1 N1" C2" 168.72(17) . . . . ?
O3 Cu1 N1" C2" -111.54(15) . . . . ?
O1 Cu1 N1" C2" -54.13(15) . . . . ?
O5 Cu1 N1" C2" 160.37(14) . . . . ?
C6" N1" C2" C3" 1.2(3) . . . . ?
Cu1 N1" C2" C3" 178.75(13) . . . . ?
C6" N1" C2" C4 -176.12(16) . . . . ?
Cu1 N1" C2" C4 1.4(2) . . . . ?
N4 C4 C2" N1" 137.08(18) . . . . ?
C3 C4 C2" N1" -47.1(3) . . . . ?
N4 C4 C2" C3" -40.3(2) . . . . ?
C3 C4 C2" C3" 135.6(2) . . . . ?
N1" C2" C3" C4" 0.7(3) . . . . ?
C4 C2" C3" C4" 178.03(17) . . . . ?
C2" C3" C4" C5" -2.0(3) . . . . ?
C3" C4" C5" C6" 1.3(3) . . . . ?
C2" N1" C6" C5" -2.0(3) . . . . ?
Cu1 N1" C6" C5" -179.74(15) . . . . ?
C4" C5" C6" N1" 0.7(3) . . . . ?
